data_7030942
loop_
_publ_author_name
'Armstrong, David R.'
'Emerson, Helena S.'
'Hern\'an-G\'omez, Alberto'
'Kennedy, Alan R.'
'Hevia, Eva'

_publ_section_title
;
 New supramolecular assemblies in heterobimetallic chemistry: synthesis of
 a homologous series of unsolvated alkali-metal zincates.
;
_journal_issue 38
_journal_name_full 'Dalton transactions (Cambridge, England : 2003)'
_journal_page_first 14229
_journal_page_last 14238
_journal_paper_doi 10.1039/c4dt01131g
_journal_volume 43
_journal_year 2014
_chemical_compound_source 'synthesis as described'
_chemical_formula_moiety 'C12 H33 Na1 Si3 Zn1'
_chemical_formula_sum 'C12 H33 Na Si3 Zn'
_chemical_formula_weight 350.01
_chemical_name_systematic
;
 ?
;
_space_group_crystal_system monoclinic
_space_group_IT_number 14
_space_group_name_Hall '-P 2yn'
_space_group_name_H-M_alt 'P 1 21/n 1'
_symmetry_space_group_name_Hall '-P 2yn'
_symmetry_space_group_name_H-M 'P 1 21/n 1'
_atom_sites_solution_hydrogens geom
_atom_sites_solution_primary direct
_atom_sites_solution_secondary difmap
_audit_conform_dict_location ftp://ftp.iucr.org/pub/cif_core.dic
_audit_conform_dict_name cif_core.dic
_audit_conform_dict_version 2.4
_audit_creation_date 2012-08-06T15:18:01-00:00
_audit_creation_method 'WinGX routine CIF_UPDATE'
_cell_angle_alpha 90
_cell_angle_beta 90.708(2)
_cell_angle_gamma 90
_cell_formula_units_Z 8
_cell_length_a 9.9657(2)
_cell_length_b 24.5335(4)
_cell_length_c 16.5399(3)
_cell_measurement_reflns_used 16168
_cell_measurement_temperature 123(2)
_cell_measurement_theta_max 30.11
_cell_measurement_theta_min 2.89
_cell_measurement_wavelength 0.71073
_cell_volume 4043.59(13)
_computing_cell_refinement
;
        CrysAlisPro, Oxford Diffraction Ltd.,
        Version 1.171.34.40 (release 27-08-2010 CrysAlis171 .NET)
        (compiled Aug 27 2010,11:50:40)
;
_computing_data_collection
;
        CrysAlisPro, Oxford Diffraction Ltd.,
        Version 1.171.34.40 (release 27-08-2010 CrysAlis171 .NET)
        (compiled Aug 27 2010,11:50:40)
;
_computing_data_reduction
;
        CrysAlisPro, Oxford Diffraction Ltd.,
        Version 1.171.34.40 (release 27-08-2010 CrysAlis171 .NET)
        (compiled Aug 27 2010,11:50:40)
;
_computing_molecular_graphics 'Ortep-3 for Windows (Farrugia, 1997)'
_computing_publication_material 'WinGX publication routines (Farrugia, 1999)'
_computing_structure_refinement 'SHELXL-97 (Sheldrick, 2008)'
_computing_structure_solution 'SHELXS-97 (Sheldrick, 2008)'
_diffrn_ambient_temperature 123(2)
_diffrn_detector_area_resol_mean 16.0727
_diffrn_measured_fraction_theta_full 0.999
_diffrn_measured_fraction_theta_max 0.919
_diffrn_measurement_device_type 'Xcalibur, Eos'
_diffrn_measurement_method '\w scans'
_diffrn_orient_matrix_UB_11 -0.0673997
_diffrn_orient_matrix_UB_12 0.0093045
_diffrn_orient_matrix_UB_13 0.00008
_diffrn_orient_matrix_UB_21 -0.002899
_diffrn_orient_matrix_UB_22 -0.0047263
_diffrn_orient_matrix_UB_23 0.0422709
_diffrn_orient_matrix_UB_31 0.022727
_diffrn_orient_matrix_UB_32 0.026946
_diffrn_orient_matrix_UB_33 0.0073536
_diffrn_radiation_monochromator graphite
_diffrn_radiation_probe x-ray
_diffrn_radiation_source 'Enhance (Mo) X-ray Source'
_diffrn_radiation_type MoK\a
_diffrn_radiation_wavelength 0.71073
_diffrn_reflns_av_R_equivalents 0.0403
_diffrn_reflns_av_unetI/netI 0.0428
_diffrn_reflns_limit_h_max 13
_diffrn_reflns_limit_h_min -13
_diffrn_reflns_limit_k_max 32
_diffrn_reflns_limit_k_min -34
_diffrn_reflns_limit_l_max 22
_diffrn_reflns_limit_l_min -21
_diffrn_reflns_number 43450
_diffrn_reflns_theta_full 27
_diffrn_reflns_theta_max 30.18
_diffrn_reflns_theta_min 2.9
_exptl_absorpt_coefficient_mu 1.398
_exptl_absorpt_correction_T_max 1
_exptl_absorpt_correction_T_min 0.91126
_exptl_absorpt_correction_type multi-scan
_exptl_absorpt_process_details
;
        CrysAlisPro, Oxford Diffraction Ltd.,
        Version 1.171.34.40 (release 27-08-2010 CrysAlis171 .NET)
        (compiled Aug 27 2010,11:50:40)
        Empirical absorption correction using spherical harmonics,
 implemented in SCALE3 ABSPACK scaling algorithm.
;
_exptl_crystal_colour colourless
_exptl_crystal_density_diffrn 1.15
_exptl_crystal_density_method 'not measured'
_exptl_crystal_description prism
_exptl_crystal_F_000 1504
_exptl_crystal_size_max 0.4
_exptl_crystal_size_mid 0.4
_exptl_crystal_size_min 0.1
_refine_diff_density_max 0.682
_refine_diff_density_min -0.362
_refine_diff_density_rms 0.075
_refine_ls_extinction_method none
_refine_ls_goodness_of_fit_ref 1.076
_refine_ls_hydrogen_treatment mixed
_refine_ls_matrix_type full
_refine_ls_number_parameters 406
_refine_ls_number_reflns 11018
_refine_ls_number_restraints 0
_refine_ls_restrained_S_all 1.076
_refine_ls_R_factor_all 0.0566
_refine_ls_R_factor_gt 0.0378
_refine_ls_shift/su_max 0.002
_refine_ls_shift/su_mean 0
_refine_ls_structure_factor_coef Fsqd
_refine_ls_weighting_details 'calc w=1/[\s^2^(Fo^2^)+(0.0283P)^2^+1.6426P] where P=(Fo^2^+2Fc^2^)/3'
_refine_ls_weighting_scheme calc
_refine_ls_wR_factor_gt 0.0735
_refine_ls_wR_factor_ref 0.0803
_reflns_number_gt 8753
_reflns_number_total 11018
_reflns_threshold_expression >2\s(I)
_cod_data_source_file c4dt01131g2.cif
_cod_data_source_block naznr3
_cod_depositor_comments 'Adding full bibliography for 7030941--7030945.cif.'
_cod_original_formula_sum 'C12 H33 Na1 Si3 Zn1'
_cod_database_code 7030942

loop_
_space_group_symop_operation_xyz
'x, y, z'
'-x+1/2, y+1/2, -z+1/2'
'-x, -y, -z'
'x-1/2, -y-1/2, z-1/2'

loop_
_atom_site_label
_atom_site_type_symbol
_atom_site_fract_x
_atom_site_fract_y
_atom_site_fract_z
_atom_site_U_iso_or_equiv
_atom_site_adp_type
_atom_site_occupancy
_atom_site_symmetry_multiplicity
_atom_site_calc_flag
_atom_site_refinement_flags
Zn1 Zn 0.06139(2) 0.820761(8) 0.690040(14) 0.01733(6) Uani 1 1 d .
Zn2 Zn 0.07992(2) 0.557409(8) 0.699227(14) 0.01680(6) Uani 1 1 d .
Na1 Na 0.12201(9) 0.93700(3) 0.68048(5) 0.02670(19) Uani 1 1 d .
Na2 Na -0.09218(9) 0.64380(3) 0.63504(6) 0.0277(2) Uani 1 1 d .
Si1 Si 0.23055(6) 0.80759(2) 0.85879(4) 0.02106(12) Uani 1 1 d .
Si2 Si -0.21423(6) 0.75893(2) 0.69948(4) 0.01940(12) Uani 1 1 d .
Si3 Si 0.22595(6) 0.84167(2) 0.52802(4) 0.02316(13) Uani 1 1 d .
Si4 Si 0.27141(6) 0.56448(2) 0.85545(4) 0.02140(12) Uani 1 1 d .
Si5 Si -0.16826(6) 0.48546(2) 0.76265(4) 0.02305(13) Uani 1 1 d .
Si6 Si 0.29023(7) 0.57067(2) 0.55291(4) 0.02823(14) Uani 1 1 d .
C1 C 0.1442(2) 0.85644(8) 0.79110(13) 0.0220(4) Uani 1 1 d .
C2 C 0.3672(3) 0.77389(10) 0.80096(17) 0.0407(6) Uani 1 1 d .
H2A H 0.3276 0.7509 0.7584 0.061 Uiso 1 1 calc R
H2B H 0.4214 0.7513 0.8377 0.061 Uiso 1 1 calc R
H2C H 0.4241 0.8018 0.7764 0.061 Uiso 1 1 calc R
C3 C 0.1138(3) 0.75542(10) 0.89938(16) 0.0421(7) Uani 1 1 d .
H3A H 0.0421 0.7735 0.9293 0.063 Uiso 1 1 calc R
H3B H 0.1631 0.7308 0.9357 0.063 Uiso 1 1 calc R
H3C H 0.0745 0.7345 0.8545 0.063 Uiso 1 1 calc R
C4 C 0.3124(3) 0.84043(10) 0.95003(15) 0.0398(6) Uani 1 1 d .
H4A H 0.3787 0.8673 0.9323 0.06 Uiso 1 1 calc R
H4B H 0.3571 0.8124 0.9829 0.06 Uiso 1 1 calc R
H4C H 0.2439 0.8587 0.9823 0.06 Uiso 1 1 calc R
C5 C -0.0350(2) 0.74694(8) 0.68020(14) 0.0200(4) Uani 1 1 d .
C6 C -0.2827(2) 0.81199(9) 0.62921(15) 0.0321(5) Uani 1 1 d .
H6A H -0.2364 0.8467 0.6391 0.048 Uiso 1 1 calc R
H6B H -0.379 0.8166 0.6385 0.048 Uiso 1 1 calc R
H6C H -0.2686 0.8006 0.5732 0.048 Uiso 1 1 calc R
C7 C -0.3268(2) 0.69767(9) 0.68451(17) 0.0293(5) Uani 1 1 d .
C8 C -0.2336(2) 0.78205(9) 0.80599(14) 0.0311(5) Uani 1 1 d .
H8A H -0.1998 0.7538 0.8428 0.047 Uiso 1 1 calc R
H8B H -0.3286 0.7888 0.8166 0.047 Uiso 1 1 calc R
H8C H -0.1824 0.8157 0.8145 0.047 Uiso 1 1 calc R
C9 C 0.0650(2) 0.85674(8) 0.57662(13) 0.0214(4) Uani 1 1 d .
C10 C 0.2717(3) 0.76819(9) 0.54253(16) 0.0410(6) Uani 1 1 d .
H10A H 0.2754 0.7598 0.6004 0.062 Uiso 1 1 calc R
H10B H 0.3597 0.7613 0.5188 0.062 Uiso 1 1 calc R
H10C H 0.2041 0.7451 0.516 0.062 Uiso 1 1 calc R
C11 C 0.3608(2) 0.88429(10) 0.57754(15) 0.0333(5) Uani 1 1 d .
H11A H 0.3415 0.923 0.5685 0.05 Uiso 1 1 calc R
H11B H 0.4479 0.8752 0.5542 0.05 Uiso 1 1 calc R
H11C H 0.3633 0.8769 0.6358 0.05 Uiso 1 1 calc R
C12 C 0.2287(3) 0.85696(10) 0.41720(14) 0.0367(6) Uani 1 1 d .
H12A H 0.1649 0.8331 0.3888 0.055 Uiso 1 1 calc R
H12B H 0.3192 0.8506 0.3966 0.055 Uiso 1 1 calc R
H12C H 0.2036 0.8951 0.4082 0.055 Uiso 1 1 calc R
C13 C 0.2134(2) 0.51839(8) 0.77439(12) 0.0183(4) Uani 1 1 d .
C14 C 0.3767(3) 0.52976(10) 0.93538(17) 0.0356(6) Uani 1 1 d .
C15 C 0.1261(3) 0.59454(11) 0.91004(17) 0.0487(7) Uani 1 1 d .
H15A H 0.0687 0.6145 0.8716 0.073 Uiso 1 1 calc R
H15B H 0.1592 0.6196 0.9519 0.073 Uiso 1 1 calc R
H15C H 0.0742 0.5653 0.9352 0.073 Uiso 1 1 calc R
C16 C 0.3746(3) 0.62122(11) 0.81527(18) 0.0533(8) Uani 1 1 d .
H16A H 0.4565 0.6064 0.7915 0.08 Uiso 1 1 calc R
H16B H 0.3986 0.6462 0.8594 0.08 Uiso 1 1 calc R
H16C H 0.3231 0.641 0.7738 0.08 Uiso 1 1 calc R
C17 C -0.1245(2) 0.55151(8) 0.71627(14) 0.0216(4) Uani 1 1 d .
C18 C -0.1259(2) 0.48412(9) 0.87254(14) 0.0326(5) Uani 1 1 d .
H18A H -0.029 0.489 0.8801 0.049 Uiso 1 1 calc R
H18B H -0.153 0.449 0.8955 0.049 Uiso 1 1 calc R
H18C H -0.1736 0.5136 0.8999 0.049 Uiso 1 1 calc R
C19 C -0.0800(2) 0.42843(8) 0.70999(16) 0.0318(5) Uani 1 1 d .
H19A H -0.0966 0.4311 0.6516 0.048 Uiso 1 1 calc R
H19B H -0.1138 0.3934 0.7298 0.048 Uiso 1 1 calc R
H19C H 0.0167 0.4309 0.721 0.048 Uiso 1 1 calc R
C20 C -0.3538(2) 0.46976(10) 0.7576(2) 0.0371(6) Uani 1 1 d .
C21 C 0.1498(2) 0.60353(9) 0.60522(15) 0.0267(5) Uani 1 1 d .
C22 C 0.3415(3) 0.60864(12) 0.46005(16) 0.0467(7) Uani 1 1 d .
H22A H 0.2623 0.6154 0.4257 0.07 Uiso 1 1 calc R
H22B H 0.4067 0.5869 0.4301 0.07 Uiso 1 1 calc R
H22C H 0.3822 0.6435 0.4757 0.07 Uiso 1 1 calc R
C23 C 0.4478(3) 0.56789(15) 0.61542(19) 0.0659(10) Uani 1 1 d .
H23A H 0.4794 0.605 0.6263 0.099 Uiso 1 1 calc R
H23B H 0.5168 0.5478 0.586 0.099 Uiso 1 1 calc R
H23C H 0.4298 0.5494 0.6667 0.099 Uiso 1 1 calc R
C24 C 0.2362(4) 0.50051(12) 0.5232(2) 0.0781(13) Uani 1 1 d .
H24A H 0.2186 0.479 0.5719 0.117 Uiso 1 1 calc R
H24B H 0.3075 0.483 0.4922 0.117 Uiso 1 1 calc R
H24C H 0.1544 0.5027 0.4899 0.117 Uiso 1 1 calc R
H1A H 0.214(3) 0.8829(10) 0.7776(14) 0.035(7) Uiso 1 1 d .
H1B H 0.075(2) 0.8731(9) 0.8198(14) 0.028(6) Uiso 1 1 d .
H5A H -0.021(2) 0.7385(8) 0.6243(14) 0.020(6) Uiso 1 1 d .
H5B H 0.008(2) 0.7224(9) 0.7139(14) 0.030(6) Uiso 1 1 d .
H7A H -0.411(3) 0.7067(11) 0.6970(16) 0.047(8) Uiso 1 1 d .
H7B H -0.330(3) 0.6862(9) 0.6288(17) 0.037(7) Uiso 1 1 d .
H7C H -0.308(2) 0.6662(10) 0.7207(15) 0.034(7) Uiso 1 1 d .
H9A H 0.046(2) 0.8937(10) 0.5674(15) 0.037(7) Uiso 1 1 d .
H9B H -0.003(2) 0.8362(9) 0.5506(14) 0.029(6) Uiso 1 1 d .
H13A H 0.172(2) 0.4875(9) 0.7967(13) 0.021(6) Uiso 1 1 d .
H13B H 0.281(2) 0.5074(9) 0.7391(14) 0.027(6) Uiso 1 1 d .
H14A H 0.394(3) 0.5548(11) 0.9760(18) 0.052(8) Uiso 1 1 d .
H14B H 0.330(3) 0.4985(12) 0.9598(18) 0.061(9) Uiso 1 1 d .
H14C H 0.465(3) 0.5174(11) 0.9125(17) 0.051(8) Uiso 1 1 d .
H17A H -0.155(2) 0.5781(9) 0.7524(14) 0.029(6) Uiso 1 1 d .
H17B H -0.171(3) 0.5539(9) 0.6689(15) 0.031(7) Uiso 1 1 d .
H20A H -0.369(3) 0.4366(12) 0.7848(17) 0.056(9) Uiso 1 1 d .
H20B H -0.400(3) 0.4973(11) 0.7864(16) 0.042(8) Uiso 1 1 d .
H20C H -0.382(3) 0.4682(11) 0.7014(18) 0.052(9) Uiso 1 1 d .
H21A H 0.179(3) 0.6373(11) 0.6264(15) 0.039(7) Uiso 1 1 d .
H21B H 0.091(3) 0.6094(11) 0.5683(17) 0.050(9) Uiso 1 1 d .

loop_
_atom_site_aniso_label
_atom_site_aniso_U_11
_atom_site_aniso_U_22
_atom_site_aniso_U_33
_atom_site_aniso_U_23
_atom_site_aniso_U_13
_atom_site_aniso_U_12
Zn1 0.01600(12) 0.01433(11) 0.02167(12) -0.00008(8) 0.00071(9) -0.00076(8)
Zn2 0.01544(12) 0.01542(11) 0.01952(12) 0.00181(8) -0.00060(9) 0.00156(8)
Na1 0.0277(5) 0.0175(4) 0.0347(5) 0.0024(3) -0.0078(4) -0.0051(3)
Na2 0.0230(5) 0.0169(4) 0.0431(5) 0.0035(3) 0.0001(4) 0.0033(3)
Si1 0.0199(3) 0.0190(3) 0.0242(3) 0.0022(2) -0.0030(2) -0.0006(2)
Si2 0.0175(3) 0.0164(3) 0.0243(3) -0.0019(2) -0.0006(2) 0.0004(2)
Si3 0.0262(3) 0.0222(3) 0.0212(3) 0.0003(2) 0.0031(2) -0.0028(2)
Si4 0.0222(3) 0.0166(3) 0.0252(3) -0.0003(2) -0.0057(2) 0.0004(2)
Si5 0.0161(3) 0.0171(3) 0.0359(4) 0.0037(2) 0.0030(2) 0.0006(2)
Si6 0.0299(4) 0.0289(3) 0.0261(3) 0.0055(2) 0.0105(3) 0.0028(2)
C1 0.0230(11) 0.0187(10) 0.0243(11) -0.0004(8) -0.0013(9) 0.0006(8)
C2 0.0324(14) 0.0386(14) 0.0511(17) 0.0015(11) 0.0000(12) 0.0139(11)
C3 0.0385(15) 0.0479(15) 0.0399(15) 0.0208(12) -0.0076(12) -0.0160(12)
C4 0.0497(17) 0.0317(13) 0.0375(15) 0.0023(10) -0.0175(13) -0.0014(11)
C5 0.0200(10) 0.0148(9) 0.0254(11) -0.0002(8) 0.0007(9) 0.0000(7)
C6 0.0258(12) 0.0295(12) 0.0409(14) 0.0048(10) -0.0054(11) 0.0047(9)
C7 0.0193(12) 0.0262(12) 0.0424(15) -0.0069(10) 0.0044(11) -0.0038(9)
C8 0.0244(12) 0.0373(13) 0.0316(13) -0.0071(9) 0.0045(10) -0.0025(9)
C9 0.0233(11) 0.0180(10) 0.0228(11) 0.0009(8) -0.0020(9) -0.0021(8)
C10 0.0504(17) 0.0299(12) 0.0432(15) 0.0010(10) 0.0209(13) 0.0085(11)
C11 0.0223(12) 0.0434(14) 0.0342(14) -0.0039(10) 0.0014(10) -0.0036(10)
C12 0.0433(16) 0.0430(14) 0.0240(12) 0.0004(10) 0.0043(11) -0.0100(11)
C13 0.0175(10) 0.0169(9) 0.0206(10) 0.0030(7) -0.0004(8) 0.0013(7)
C14 0.0416(16) 0.0298(13) 0.0350(14) -0.0052(10) -0.0200(12) 0.0030(11)
C15 0.0419(17) 0.0525(17) 0.0517(18) -0.0262(13) -0.0047(14) 0.0146(13)
C16 0.068(2) 0.0381(15) 0.0532(18) 0.0086(12) -0.0153(16) -0.0292(14)
C17 0.0181(10) 0.0193(10) 0.0275(12) 0.0030(8) 0.0001(9) 0.0011(8)
C18 0.0326(13) 0.0310(12) 0.0344(14) 0.0078(9) 0.0079(11) 0.0030(9)
C19 0.0217(12) 0.0216(11) 0.0519(16) -0.0055(9) 0.0009(11) -0.0007(8)
C20 0.0208(12) 0.0266(13) 0.064(2) 0.0074(12) 0.0049(12) -0.0007(9)
C21 0.0223(12) 0.0280(12) 0.0301(13) 0.0106(9) 0.0028(10) 0.0057(9)
C22 0.0483(18) 0.0610(17) 0.0312(15) 0.0106(12) 0.0079(13) -0.0126(13)
C23 0.0277(16) 0.112(3) 0.059(2) 0.0386(19) 0.0125(14) 0.0172(16)
C24 0.117(3) 0.0412(17) 0.078(2) -0.0225(16) 0.059(2) -0.0216(18)

loop_
_atom_type_symbol
_atom_type_description
_atom_type_scat_dispersion_real
_atom_type_scat_dispersion_imag
_atom_type_scat_source
Zn Zn 0.2839 1.4301 'International Tables Vol C Tables 4.2.6.8 and 6.1.1.4'
Na Na 0.0362 0.0249 'International Tables Vol C Tables 4.2.6.8 and 6.1.1.4'
Si Si 0.0817 0.0704 'International Tables Vol C Tables 4.2.6.8 and 6.1.1.4'
C C 0.0033 0.0016 'International Tables Vol C Tables 4.2.6.8 and 6.1.1.4'
H H 0 0 'International Tables Vol C Tables 4.2.6.8 and 6.1.1.4'

loop_
_geom_angle_atom_site_label_1
_geom_angle_atom_site_label_2
_geom_angle_atom_site_label_3
_geom_angle
_geom_angle_site_symmetry_1
_geom_angle_site_symmetry_3
C1 Zn1 C5 128.57(9) . .
C1 Zn1 C9 122.97(8) . .
C5 Zn1 C9 108.46(9) . .
C1 Zn1 Na1 62.99(6) . .
C5 Zn1 Na1 162.37(6) . .
C9 Zn1 Na1 61.93(6) . .
C13 Zn2 C21 119.60(9) . .
C13 Zn2 C17 121.28(9) . .
C21 Zn2 C17 119.12(9) . .
C13 Zn2 Na2 159.25(6) . .
C21 Zn2 Na2 61.78(6) . .
C17 Zn2 Na2 61.59(6) . .
C9 Na1 C13 148.46(8) . 2_556
C9 Na1 C1 84.91(7) . .
C13 Na1 C1 108.14(7) 2_556 .
C9 Na1 Zn1 43.27(5) . .
C13 Na1 Zn1 146.90(5) 2_556 .
C1 Na1 Zn1 42.59(5) . .
C9 Na1 C14 98.76(7) . 2_556
C13 Na1 C14 66.58(7) 2_556 2_556
C1 Na1 C14 174.39(8) . 2_556
Zn1 Na1 C14 141.68(6) . 2_556
C9 Na1 C20 103.59(8) . 2_456
C13 Na1 C20 104.53(7) 2_556 2_456
C1 Na1 C20 91.77(8) . 2_456
Zn1 Na1 C20 93.31(6) . 2_456
C14 Na1 C20 91.50(9) 2_556 2_456
C9 Na1 Si4 129.67(5) . 2_556
C13 Na1 Si4 33.16(5) 2_556 2_556
C1 Na1 Si4 141.08(5) . 2_556
Zn1 Na1 Si4 170.16(4) . 2_556
C14 Na1 Si4 33.88(5) 2_556 2_556
C20 Na1 Si4 95.54(6) 2_456 2_556
C9 Na1 H1A 96.1(6) . .
C13 Na1 H1A 89.9(6) 2_556 .
C1 Na1 H1A 20.5(6) . .
Zn1 Na1 H1A 58.2(6) . .
C14 Na1 H1A 154.0(7) 2_556 .
C20 Na1 H1A 105.7(6) 2_456 .
Si4 Na1 H1A 123.0(6) 2_556 .
C9 Na1 H9A 19.8(6) . .
C13 Na1 H9A 140.6(6) 2_556 .
C1 Na1 H9A 103.8(6) . .
Zn1 Na1 H9A 61.4(6) . .
C14 Na1 H9A 80.3(6) 2_556 .
C20 Na1 H9A 96.8(6) 2_456 .
Si4 Na1 H9A 113.1(6) 2_556 .
H1A Na1 H9A 115.9(9) . .
C17 Na2 C21 83.85(7) . .
C17 Na2 C5 133.36(8) . .
C21 Na2 C5 102.19(8) . .
C17 Na2 C7 98.44(7) . .
C21 Na2 C7 170.71(9) . .
C5 Na2 C7 69.67(7) . .
C17 Na2 Zn2 43.18(5) . .
C21 Na2 Zn2 42.86(5) . .
C5 Na2 Zn2 117.36(6) . .
C7 Na2 Zn2 136.18(7) . .
C17 Na2 Si2 121.70(6) . .
C21 Na2 Si2 136.54(6) . .
C5 Na2 Si2 34.40(5) . .
C7 Na2 Si2 35.30(5) . .
Zn2 Na2 Si2 136.92(3) . .
C17 Na2 H5A 152.6(5) . .
C21 Na2 H5A 94.4(5) . .
C5 Na2 H5A 20.7(5) . .
C7 Na2 H5A 79.4(5) . .
Zn2 Na2 H5A 123.3(5) . .
Si2 Na2 H5A 46.1(5) . .
C17 Na2 H5B 116.1(5) . .
C21 Na2 H5B 91.4(6) . .
C5 Na2 H5B 20.0(5) . .
C7 Na2 H5B 79.5(5) . .
Zn2 Na2 H5B 98.0(6) . .
Si2 Na2 H5B 47.0(5) . .
H5A Na2 H5B 36.5(7) . .
C17 Na2 H7B 104.2(5) . .
C21 Na2 H7B 166.9(6) . .
C5 Na2 H7B 79.9(5) . .
C7 Na2 H7B 20.0(6) . .
Zn2 Na2 H7B 147.1(6) . .
Si2 Na2 H7B 47.2(6) . .
H5A Na2 H7B 83.1(7) . .
H5B Na2 H7B 94.1(8) . .
C17 Na2 H7C 78.5(5) . .
C21 Na2 H7C 157.1(6) . .
C5 Na2 H7C 80.1(5) . .
C7 Na2 H7C 20.7(5) . .
Zn2 Na2 H7C 115.7(6) . .
Si2 Na2 H7C 48.4(5) . .
H5A Na2 H7C 94.5(7) . .
H5B Na2 H7C 83.4(8) . .
H7B Na2 H7C 35.8(8) . .
C17 Na2 H17A 20.5(5) . .
C21 Na2 H17A 97.8(5) . .
C5 Na2 H17A 115.2(5) . .
C7 Na2 H17A 82.2(5) . .
Zn2 Na2 H17A 55.0(5) . .
Si2 Na2 H17A 101.4(5) . .
H5A Na2 H17A 135.8(7) . .
H5B Na2 H17A 100.7(7) . .
H7B Na2 H17A 92.8(8) . .
H7C Na2 H17A 61.6(8) . .
C17 Na2 H17B 19.9(6) . .
C21 Na2 H17B 90.1(6) . .
C5 Na2 H17B 149.6(6) . .
C7 Na2 H17B 95.0(6) . .
Zn2 Na2 H17B 56.1(6) . .
Si2 Na2 H17B 126.4(6) . .
H5A Na2 H17B 170.3(8) . .
H5B Na2 H17B 135.0(8) . .
H7B Na2 H17B 94.3(8) . .
H7C Na2 H17B 78.2(8) . .
H17A Na2 H17B 34.8(7) . .
C17 Na2 H21B 91.8(7) . .
C21 Na2 H21B 18.1(7) . .
C5 Na2 H21B 108.1(7) . .
C7 Na2 H21B 167.5(7) . .
Zn2 Na2 H21B 56.2(7) . .
Si2 Na2 H21B 140.8(7) . .
H5A Na2 H21B 94.8(9) . .
H5B Na2 H21B 102.5(9) . .
H7B Na2 H21B 149.0(10) . .
H7C Na2 H21B 170.2(9) . .
H17A Na2 H21B 109.3(9) . .
H17B Na2 H21B 92.2(9) . .
C1 Si1 C3 112.12(11) . .
C1 Si1 C2 108.32(11) . .
C3 Si1 C2 110.10(13) . .
C1 Si1 C4 113.67(10) . .
C3 Si1 C4 105.74(12) . .
C2 Si1 C4 106.75(13) . .
C5 Si2 C8 108.92(10) . .
C5 Si2 C6 110.55(11) . .
C8 Si2 C6 109.56(11) . .
C5 Si2 C7 115.19(10) . .
C8 Si2 C7 107.33(11) . .
C6 Si2 C7 105.12(12) . .
C5 Si2 Na2 55.83(6) . .
C8 Si2 Na2 128.05(8) . .
C6 Si2 Na2 122.36(8) . .
C7 Si2 Na2 59.43(8) . .
C9 Si3 C12 114.27(11) . .
C9 Si3 C10 110.45(11) . .
C12 Si3 C10 108.16(12) . .
C9 Si3 C11 108.66(10) . .
C12 Si3 C11 107.20(11) . .
C10 Si3 C11 107.88(12) . .
C13 Si4 C16 111.69(12) . .
C13 Si4 C15 110.88(11) . .
C16 Si4 C15 108.23(15) . .
C13 Si4 C14 113.63(10) . .
C16 Si4 C14 106.50(13) . .
C15 Si4 C14 105.54(14) . .
C13 Si4 Na1 52.87(6) . 2_546
C16 Si4 Na1 117.17(11) . 2_546
C15 Si4 Na1 134.59(10) . 2_546
C14 Si4 Na1 61.83(8) . 2_546
C17 Si5 C18 111.68(11) . .
C17 Si5 C19 110.33(11) . .
C18 Si5 C19 109.80(11) . .
C17 Si5 C20 113.35(11) . .
C18 Si5 C20 104.44(13) . .
C19 Si5 C20 106.99(12) . .
C21 Si6 C24 108.01(14) . .
C21 Si6 C23 113.22(14) . .
C24 Si6 C23 110.43(18) . .
C21 Si6 C22 112.60(12) . .
C24 Si6 C22 108.85(14) . .
C23 Si6 C22 103.65(13) . .
Si1 C1 Zn1 113.39(10) . .
Si1 C1 Na1 156.92(12) . .
Zn1 C1 Na1 74.42(7) . .
Si1 C1 H1A 104.0(14) . .
Zn1 C1 H1A 112.2(14) . .
Na1 C1 H1A 54.1(14) . .
Si1 C1 H1B 108.5(14) . .
Zn1 C1 H1B 107.8(14) . .
Na1 C1 H1B 88.2(14) . .
H1A C1 H1B 110.9(19) . .
Si1 C2 H2A 109.5 . .
Si1 C2 H2B 109.5 . .
H2A C2 H2B 109.5 . .
Si1 C2 H2C 109.5 . .
H2A C2 H2C 109.5 . .
H2B C2 H2C 109.5 . .
Si1 C3 H3A 109.5 . .
Si1 C3 H3B 109.5 . .
H3A C3 H3B 109.5 . .
Si1 C3 H3C 109.5 . .
H3A C3 H3C 109.5 . .
H3B C3 H3C 109.5 . .
Si1 C4 H4A 109.5 . .
Si1 C4 H4B 109.5 . .
H4A C4 H4B 109.5 . .
Si1 C4 H4C 109.5 . .
H4A C4 H4C 109.5 . .
H4B C4 H4C 109.5 . .
Si2 C5 Zn1 107.39(9) . .
Si2 C5 Na2 89.76(8) . .
Zn1 C5 Na2 160.97(10) . .
Si2 C5 H5A 110.6(14) . .
Zn1 C5 H5A 101.2(12) . .
Na2 C5 H5A 64.1(12) . .
Si2 C5 H5B 116.6(15) . .
Zn1 C5 H5B 108.2(15) . .
Na2 C5 H5B 69.6(14) . .
H5A C5 H5B 111.6(19) . .
Si2 C6 H6A 109.5 . .
Si2 C6 H6B 109.5 . .
H6A C6 H6B 109.5 . .
Si2 C6 H6C 109.5 . .
H6A C6 H6C 109.5 . .
H6B C6 H6C 109.5 . .
Si2 C7 Na2 85.27(9) . .
Si2 C7 H7A 109.3(18) . .
Na2 C7 H7A 165.4(18) . .
Si2 C7 H7B 111.8(15) . .
Na2 C7 H7B 66.8(16) . .
H7A C7 H7B 106(2) . .
Si2 C7 H7C 115.5(14) . .
Na2 C7 H7C 69.9(14) . .
H7A C7 H7C 103(2) . .
H7B C7 H7C 111(2) . .
Si2 C8 H8A 109.5 . .
Si2 C8 H8B 109.5 . .
H8A C8 H8B 109.5 . .
Si2 C8 H8C 109.5 . .
H8A C8 H8C 109.5 . .
H8B C8 H8C 109.5 . .
Si3 C9 Zn1 109.53(10) . .
Si3 C9 Na1 104.43(9) . .
Zn1 C9 Na1 74.80(7) . .
Si3 C9 H9A 107.2(16) . .
Zn1 C9 H9A 123.6(15) . .
Na1 C9 H9A 55.4(15) . .
Si3 C9 H9B 108.5(15) . .
Zn1 C9 H9B 99.6(14) . .
Na1 C9 H9B 146.5(15) . .
H9A C9 H9B 108(2) . .
Si3 C10 H10A 109.5 . .
Si3 C10 H10B 109.5 . .
H10A C10 H10B 109.5 . .
Si3 C10 H10C 109.5 . .
H10A C10 H10C 109.5 . .
H10B C10 H10C 109.5 . .
Si3 C11 H11A 109.5 . .
Si3 C11 H11B 109.5 . .
H11A C11 H11B 109.5 . .
Si3 C11 H11C 109.5 . .
H11A C11 H11C 109.5 . .
H11B C11 H11C 109.5 . .
Si3 C12 H12A 109.5 . .
Si3 C12 H12B 109.5 . .
H12A C12 H12B 109.5 . .
Si3 C12 H12C 109.5 . .
H12A C12 H12C 109.5 . .
H12B C12 H12C 109.5 . .
Si4 C13 Zn2 110.53(9) . .
Si4 C13 Na1 93.97(8) . 2_546
Zn2 C13 Na1 155.10(10) . 2_546
Si4 C13 H13A 110.2(13) . .
Zn2 C13 H13A 109.1(14) . .
Na1 C13 H13A 64.1(13) 2_546 .
Si4 C13 H13B 114.0(14) . .
Zn2 C13 H13B 103.0(14) . .
Na1 C13 H13B 61.1(14) 2_546 .
H13A C13 H13B 109.8(18) . .
Si4 C14 Na1 84.29(9) . 2_546
Si4 C14 H14A 108.0(17) . .
Na1 C14 H14A 166.6(18) 2_546 .
Si4 C14 H14B 112.0(18) . .
Na1 C14 H14B 71.0(17) 2_546 .
H14A C14 H14B 108(2) . .
Si4 C14 H14C 110.7(16) . .
Na1 C14 H14C 61.1(16) 2_546 .
H14A C14 H14C 108(2) . .
H14B C14 H14C 110(2) . .
Si4 C15 H15A 109.5 . .
Si4 C15 H15B 109.5 . .
H15A C15 H15B 109.5 . .
Si4 C15 H15C 109.5 . .
H15A C15 H15C 109.5 . .
H15B C15 H15C 109.5 . .
Si4 C16 H16A 109.5 . .
Si4 C16 H16B 109.5 . .
H16A C16 H16B 109.5 . .
Si4 C16 H16C 109.5 . .
H16A C16 H16C 109.5 . .
H16B C16 H16C 109.5 . .
Si5 C17 Zn2 110.88(10) . .
Si5 C17 Na2 171.55(12) . .
Zn2 C17 Na2 75.22(6) . .
Si5 C17 H17A 105.3(14) . .
Zn2 C17 H17A 111.6(15) . .
Na2 C17 H17A 76.8(14) . .
Si5 C17 H17B 107.2(15) . .
Zn2 C17 H17B 111.8(16) . .
Na2 C17 H17B 64.6(14) . .
H17A C17 H17B 110(2) . .
Si5 C18 H18A 109.5 . .
Si5 C18 H18B 109.5 . .
H18A C18 H18B 109.5 . .
Si5 C18 H18C 109.5 . .
H18A C18 H18C 109.5 . .
H18B C18 H18C 109.5 . .
Si5 C19 H19A 109.5 . .
Si5 C19 H19B 109.5 . .
H19A C19 H19B 109.5 . .
Si5 C19 H19C 109.5 . .
H19A C19 H19C 109.5 . .
H19B C19 H19C 109.5 . .
Si5 C20 Na1 156.90(16) . 2_446
Si5 C20 H20A 108.3(18) . .
Na1 C20 H20A 57.2(18) 2_446 .
Si5 C20 H20B 108.2(16) . .
Na1 C20 H20B 65.1(16) 2_446 .
H20A C20 H20B 107(2) . .
Si5 C20 H20C 109.0(18) . .
Na1 C20 H20C 93.7(17) 2_446 .
H20A C20 H20C 112(2) . .
H20B C20 H20C 112(2) . .
Si6 C21 Zn2 112.45(11) . .
Si6 C21 Na2 161.28(14) . .
Zn2 C21 Na2 75.36(7) . .
Si6 C21 H21A 108.9(16) . .
Zn2 C21 H21A 108.0(15) . .
Na2 C21 H21A 83.3(16) . .
Si6 C21 H21B 105.1(19) . .
Zn2 C21 H21B 113.3(19) . .
Na2 C21 H21B 56.6(19) . .
H21A C21 H21B 109(2) . .
Si6 C22 H22A 109.5 . .
Si6 C22 H22B 109.5 . .
H22A C22 H22B 109.5 . .
Si6 C22 H22C 109.5 . .
H22A C22 H22C 109.5 . .
H22B C22 H22C 109.5 . .
Si6 C23 H23A 109.5 . .
Si6 C23 H23B 109.5 . .
H23A C23 H23B 109.5 . .
Si6 C23 H23C 109.5 . .
H23A C23 H23C 109.5 . .
H23B C23 H23C 109.5 . .
Si6 C24 H24A 109.5 . .
Si6 C24 H24B 109.5 . .
H24A C24 H24B 109.5 . .
Si6 C24 H24C 109.5 . .
H24A C24 H24C 109.5 . .
H24B C24 H24C 109.5 . .

loop_
_geom_bond_atom_site_label_1
_geom_bond_atom_site_label_2
_geom_bond_distance
_geom_bond_site_symmetry_2
Zn1 C1 2.051(2) .
Zn1 C5 2.0556(19) .
Zn1 C9 2.074(2) .
Zn1 Na1 2.9196(8) .
Zn2 C13 2.047(2) .
Zn2 C21 2.052(2) .
Zn2 C17 2.065(2) .
Zn2 Na2 2.9183(8) .
Na1 C9 2.670(2) .
Na1 C13 2.684(2) 2_556
Na1 C1 2.700(2) .
Na1 C14 2.975(3) 2_556
Na1 C20 2.984(3) 2_456
Na1 Si4 3.3584(9) 2_556
Na1 H1A 2.27(2) .
Na1 H9A 2.27(2) .
Na2 C17 2.655(2) .
Na2 C21 2.658(2) .
Na2 C5 2.697(2) .
Na2 C7 2.816(3) .
Na2 Si2 3.2597(9) .
Na2 H5A 2.44(2) .
Na2 H5B 2.53(2) .
Na2 H7B 2.59(3) .
Na2 H7C 2.64(2) .
Na2 H17A 2.61(2) .
Na2 H17B 2.41(2) .
Na2 H21B 2.30(3) .
Si1 C1 1.846(2) .
Si1 C3 1.861(2) .
Si1 C2 1.866(3) .
Si1 C4 1.887(2) .
Si2 C5 1.842(2) .
Si2 C8 1.863(2) .
Si2 C6 1.868(2) .
Si2 C7 1.890(2) .
Si3 C9 1.841(2) .
Si3 C12 1.872(2) .
Si3 C10 1.874(2) .
Si3 C11 1.882(2) .
Si4 C13 1.841(2) .
Si4 C16 1.859(3) .
Si4 C15 1.868(3) .
Si4 C14 1.881(2) .
Si4 Na1 3.3584(9) 2_546
Si5 C17 1.847(2) .
Si5 C18 1.861(2) .
Si5 C19 1.873(2) .
Si5 C20 1.890(3) .
Si6 C21 1.841(2) .
Si6 C24 1.867(3) .
Si6 C23 1.871(3) .
Si6 C22 1.873(2) .
C1 H1A 0.98(2) .
C1 H1B 0.94(2) .
C2 H2A 0.98 .
C2 H2B 0.98 .
C2 H2C 0.98 .
C3 H3A 0.98 .
C3 H3B 0.98 .
C3 H3C 0.98 .
C4 H4A 0.98 .
C4 H4B 0.98 .
C4 H4C 0.98 .
C5 H5A 0.96(2) .
C5 H5B 0.92(2) .
C6 H6A 0.98 .
C6 H6B 0.98 .
C6 H6C 0.98 .
C7 H7A 0.90(3) .
C7 H7B 0.96(3) .
C7 H7C 0.99(2) .
C8 H8A 0.98 .
C8 H8B 0.98 .
C8 H8C 0.98 .
C9 H9A 0.94(2) .
C9 H9B 0.94(2) .
C10 H10A 0.98 .
C10 H10B 0.98 .
C10 H10C 0.98 .
C11 H11A 0.98 .
C11 H11B 0.98 .
C11 H11C 0.98 .
C12 H12A 0.98 .
C12 H12B 0.98 .
C12 H12C 0.98 .
C13 Na1 2.684(2) 2_546
C13 H13A 0.94(2) .
C13 H13B 0.94(2) .
C14 Na1 2.975(3) 2_546
C14 H14A 0.93(3) .
C14 H14B 0.99(3) .
C14 H14C 1.01(3) .
C15 H15A 0.98 .
C15 H15B 0.98 .
C15 H15C 0.98 .
C16 H16A 0.98 .
C16 H16B 0.98 .
C16 H16C 0.98 .
C17 H17A 0.94(2) .
C17 H17B 0.91(3) .
C18 H18A 0.98 .
C18 H18B 0.98 .
C18 H18C 0.98 .
C19 H19A 0.98 .
C19 H19B 0.98 .
C19 H19C 0.98 .
C20 Na1 2.984(3) 2_446
C20 H20A 0.94(3) .
C20 H20B 0.95(3) .
C20 H20C 0.97(3) .
C21 H21A 0.95(3) .
C21 H21B 0.86(3) .
C22 H22A 0.98 .
C22 H22B 0.98 .
C22 H22C 0.98 .
C23 H23A 0.98 .
C23 H23B 0.98 .
C23 H23C 0.98 .
C24 H24A 0.98 .
C24 H24B 0.98 .
C24 H24C 0.98 .

loop_
_geom_torsion_atom_site_label_1
_geom_torsion_atom_site_label_2
_geom_torsion_atom_site_label_3
_geom_torsion_atom_site_label_4
_geom_torsion
_geom_torsion_site_symmetry_1
_geom_torsion_site_symmetry_4
C1 Zn1 Na1 C9 164.61(10) . .
C5 Zn1 Na1 C9 -60.4(2) . .
C1 Zn1 Na1 C13 34.28(12) . 2_556
C5 Zn1 Na1 C13 169.2(2) . 2_556
C9 Zn1 Na1 C13 -130.34(13) . 2_556
C5 Zn1 Na1 C1 135.0(2) . .
C9 Zn1 Na1 C1 -164.61(10) . .
C1 Zn1 Na1 C14 174.37(14) . 2_556
C5 Zn1 Na1 C14 -50.7(2) . 2_556
C9 Zn1 Na1 C14 9.75(13) . 2_556
C1 Zn1 Na1 C20 -89.01(10) . 2_456
C5 Zn1 Na1 C20 46.0(2) . 2_456
C9 Zn1 Na1 C20 106.37(10) . 2_456
C1 Zn1 Na1 Si4 117.0(2) . 2_556
C5 Zn1 Na1 Si4 -108.0(3) . 2_556
C9 Zn1 Na1 Si4 -47.6(2) . 2_556
C13 Zn2 Na2 C17 -103.79(19) . .
C21 Zn2 Na2 C17 156.66(12) . .
C13 Zn2 Na2 C21 99.5(2) . .
C17 Zn2 Na2 C21 -156.66(12) . .
C13 Zn2 Na2 C5 21.55(19) . .
C21 Zn2 Na2 C5 -78.00(11) . .
C17 Zn2 Na2 C5 125.34(10) . .
C13 Zn2 Na2 C7 -67.0(2) . .
C21 Zn2 Na2 C7 -166.52(12) . .
C17 Zn2 Na2 C7 36.82(11) . .
C13 Zn2 Na2 Si2 -14.67(19) . .
C21 Zn2 Na2 Si2 -114.21(10) . .
C17 Zn2 Na2 Si2 89.13(9) . .
C17 Na2 Si2 C5 121.76(11) . .
C21 Na2 Si2 C5 3.80(12) . .
C7 Na2 Si2 C5 176.75(14) . .
Zn2 Na2 Si2 C5 68.23(10) . .
C17 Na2 Si2 C8 33.69(12) . .
C21 Na2 Si2 C8 -84.27(13) . .
C5 Na2 Si2 C8 -88.07(13) . .
C7 Na2 Si2 C8 88.68(14) . .
Zn2 Na2 Si2 C8 -19.84(11) . .
C17 Na2 Si2 C6 -144.09(11) . .
C21 Na2 Si2 C6 97.94(13) . .
C5 Na2 Si2 C6 94.14(13) . .
C7 Na2 Si2 C6 -89.11(14) . .
Zn2 Na2 Si2 C6 162.37(10) . .
C17 Na2 Si2 C7 -54.99(12) . .
C21 Na2 Si2 C7 -172.95(14) . .
C5 Na2 Si2 C7 -176.75(14) . .
Zn2 Na2 Si2 C7 -108.52(11) . .
C3 Si1 C1 Zn1 -62.23(16) . .
C2 Si1 C1 Zn1 59.46(15) . .
C4 Si1 C1 Zn1 177.92(12) . .
C3 Si1 C1 Na1 -167.8(3) . .
C2 Si1 C1 Na1 -46.1(3) . .
C4 Si1 C1 Na1 72.3(3) . .
C5 Zn1 C1 Si1 38.99(17) . .
C9 Zn1 C1 Si1 -140.71(11) . .
Na1 Zn1 C1 Si1 -156.92(14) . .
C5 Zn1 C1 Na1 -164.09(8) . .
C9 Zn1 C1 Na1 16.20(10) . .
C9 Na1 C1 Si1 102.9(3) . .
C13 Na1 C1 Si1 -47.7(3) 2_556 .
Zn1 Na1 C1 Si1 113.4(3) . .
C14 Na1 C1 Si1 -28.1(10) 2_556 .
C20 Na1 C1 Si1 -153.6(3) 2_456 .
Si4 Na1 C1 Si1 -52.6(3) 2_556 .
C9 Na1 C1 Zn1 -10.52(7) . .
C13 Na1 C1 Zn1 -161.12(7) 2_556 .
C14 Na1 C1 Zn1 -141.5(8) 2_556 .
C20 Na1 C1 Zn1 92.97(8) 2_456 .
Si4 Na1 C1 Zn1 -165.98(6) 2_556 .
C8 Si2 C5 Zn1 -64.66(13) . .
C6 Si2 C5 Zn1 55.77(13) . .
C7 Si2 C5 Zn1 174.73(11) . .
Na2 Si2 C5 Zn1 171.64(14) . .
C8 Si2 C5 Na2 123.70(9) . .
C6 Si2 C5 Na2 -115.87(9) . .
C7 Si2 C5 Na2 3.09(13) . .
C1 Zn1 C5 Si2 88.90(13) . .
C9 Zn1 C5 Si2 -91.36(12) . .
Na1 Zn1 C5 Si2 -37.4(3) . .
C1 Zn1 C5 Na2 -117.6(3) . .
C9 Zn1 C5 Na2 62.1(4) . .
Na1 Zn1 C5 Na2 116.1(3) . .
C17 Na2 C5 Si2 -84.27(12) . .
C21 Na2 C5 Si2 -177.33(8) . .
C7 Na2 C5 Si2 -2.00(8) . .
Zn2 Na2 C5 Si2 -134.43(7) . .
C17 Na2 C5 Zn1 120.9(3) . .
C21 Na2 C5 Zn1 27.9(4) . .
C7 Na2 C5 Zn1 -156.8(4) . .
Zn2 Na2 C5 Zn1 70.8(3) . .
Si2 Na2 C5 Zn1 -154.8(4) . .
C5 Si2 C7 Na2 -2.97(13) . .
C8 Si2 C7 Na2 -124.44(9) . .
C6 Si2 C7 Na2 118.97(10) . .
C17 Na2 C7 Si2 135.22(10) . .
C21 Na2 C7 Si2 31.5(5) . .
C5 Na2 C7 Si2 1.96(8) . .
Zn2 Na2 C7 Si2 110.72(9) . .
C12 Si3 C9 Zn1 166.22(10) . .
C10 Si3 C9 Zn1 44.01(15) . .
C11 Si3 C9 Zn1 -74.14(12) . .
C12 Si3 C9 Na1 -115.09(11) . .
C10 Si3 C9 Na1 122.71(11) . .
C11 Si3 C9 Na1 4.56(12) . .
C1 Zn1 C9 Si3 83.87(13) . .
C5 Zn1 C9 Si3 -95.89(11) . .
Na1 Zn1 C9 Si3 100.24(11) . .
C1 Zn1 C9 Na1 -16.36(10) . .
C5 Zn1 C9 Na1 163.88(7) . .
C13 Na1 C9 Si3 20.56(18) 2_556 .
C1 Na1 C9 Si3 -96.33(10) . .
Zn1 Na1 C9 Si3 -106.72(11) . .
C14 Na1 C9 Si3 79.38(10) 2_556 .
C20 Na1 C9 Si3 173.07(10) 2_456 .
Si4 Na1 C9 Si3 63.85(11) 2_556 .
C13 Na1 C9 Zn1 127.28(12) 2_556 .
C1 Na1 C9 Zn1 10.39(7) . .
C14 Na1 C9 Zn1 -173.90(8) 2_556 .
C20 Na1 C9 Zn1 -80.21(8) 2_456 .
Si4 Na1 C9 Zn1 170.57(5) 2_556 .
C16 Si4 C13 Zn2 -67.11(16) . .
C15 Si4 C13 Zn2 53.70(15) . .
C14 Si4 C13 Zn2 172.38(12) . .
Na1 Si4 C13 Zn2 -175.48(14) 2_546 .
C16 Si4 C13 Na1 108.37(13) . 2_546
C15 Si4 C13 Na1 -130.82(12) . 2_546
C14 Si4 C13 Na1 -12.14(14) . 2_546
C21 Zn2 C13 Si4 85.32(13) . .
C17 Zn2 C13 Si4 -94.49(12) . .
Na2 Zn2 C13 Si4 -2.6(3) . .
C21 Zn2 C13 Na1 -83.9(3) . 2_546
C17 Zn2 C13 Na1 96.3(2) . 2_546
Na2 Zn2 C13 Na1 -171.88(11) . 2_546
C13 Si4 C14 Na1 10.97(13) . 2_546
C16 Si4 C14 Na1 -112.43(12) . 2_546
C15 Si4 C14 Na1 132.67(10) . 2_546
C18 Si5 C17 Zn2 76.06(14) . .
C19 Si5 C17 Zn2 -46.35(15) . .
C20 Si5 C17 Zn2 -166.30(13) . .
C18 Si5 C17 Na2 -148.7(8) . .
C19 Si5 C17 Na2 88.9(8) . .
C20 Si5 C17 Na2 -31.0(9) . .
C13 Zn2 C17 Si5 -29.88(15) . .
C21 Zn2 C17 Si5 150.31(11) . .
Na2 Zn2 C17 Si5 173.86(14) . .
C13 Zn2 C17 Na2 156.26(7) . .
C21 Zn2 C17 Na2 -23.55(11) . .
C21 Na2 C17 Si5 -121.4(8) . .
C5 Na2 C17 Si5 137.6(8) . .
C7 Na2 C17 Si5 67.7(8) . .
Zn2 Na2 C17 Si5 -137.2(9) . .
Si2 Na2 C17 Si5 96.2(8) . .
C21 Na2 C17 Zn2 15.73(8) . .
C5 Na2 C17 Zn2 -85.25(10) . .
C7 Na2 C17 Zn2 -155.20(8) . .
Si2 Na2 C17 Zn2 -126.61(5) . .
C17 Si5 C20 Na1 -129.9(3) . 2_446
C18 Si5 C20 Na1 -8.1(4) . 2_446
C19 Si5 C20 Na1 108.2(3) . 2_446
C24 Si6 C21 Zn2 53.22(19) . .
C23 Si6 C21 Zn2 -69.39(18) . .
C22 Si6 C21 Zn2 173.44(13) . .
C24 Si6 C21 Na2 -58.3(4) . .
C23 Si6 C21 Na2 179.1(3) . .
C22 Si6 C21 Na2 61.9(4) . .
C13 Zn2 C21 Si6 41.67(17) . .
C17 Zn2 C21 Si6 -138.51(12) . .
Na2 Zn2 C21 Si6 -162.02(17) . .
C13 Zn2 C21 Na2 -156.31(7) . .
C17 Zn2 C21 Na2 23.51(11) . .
C17 Na2 C21 Si6 101.5(4) . .
C5 Na2 C21 Si6 -125.4(4) . .
C7 Na2 C21 Si6 -153.7(4) . .
Zn2 Na2 C21 Si6 117.3(4) . .
Si2 Na2 C21 Si6 -127.6(3) . .
C17 Na2 C21 Zn2 -15.82(8) . .
C5 Na2 C21 Zn2 117.28(8) . .
C7 Na2 C21 Zn2 89.0(5) . .
Si2 Na2 C21 Zn2 115.08(7) . .
